data_4514917
loop_
_publ_author_name
'Vyhivskyi, Oleksandr'
'Dlin, Egor A.'
'Finko, Alexander V.'
'Stepanova, Saiyyna P.'
'Ivanenkov, Yan A.'
'Skvortsov, Dmitry A.'
'Mironov, Andrei V.'
'Zyk, Nikolay V.'
'Majouga, Alexander G.'
'Beloglazkina, Elena K.'

_publ_section_title
;
 Copper-Promoted C-Se Cross-Coupling of 2-Selenohydantoins with
 Arylboronic Acids in an Open Flask.
;
_journal_issue 6
_journal_name_full 'ACS combinatorial science'
_journal_page_first 456
_journal_page_last 464
_journal_paper_doi 10.1021/acscombsci.9b00021
_journal_volume 21
_journal_year 2019
_chemical_formula_sum 'C15 H16 N2 O2 Se'
_chemical_formula_weight 335.3
_space_group_IT_number 2
_space_group_name_Hall '-P 1'
_space_group_name_H-M_alt 'P -1'
_symmetry_cell_setting triclinic
_symmetry_space_group_name_Hall '-P 1'
_symmetry_space_group_name_H-M 'P -1'
_cell_angle_alpha 105.121(3)
_cell_angle_beta 101.686(3)
_cell_angle_gamma 98.661(3)
_cell_formula_units_Z 2
_cell_length_a 5.7091(2)
_cell_length_b 11.1223(4)
_cell_length_c 12.4991(5)
_cell_measurement_reflns_used 8578
_cell_measurement_temperature 295
_cell_measurement_theta_max 72.83
_cell_measurement_theta_min 3.79
_cell_volume 732.73(5)
_computing_publication_material 'Jana2000 (Petricek, Dusek & Palatinus, 2000)'
_computing_structure_refinement 'Jana2000 (Petricek, Dusek & Palatinus, 2000)'
_diffrn_ambient_temperature 293
_diffrn_measured_fraction_theta_full 0.95
_diffrn_measurement_device_type 'STOE STADI VARI PILATUS 100K'
_diffrn_measurement_method \w
_diffrn_radiation_source 'sealed tube'
_diffrn_radiation_type 'Cu K\a'
_diffrn_radiation_wavelength 1.54178
_diffrn_reflns_av_R_equivalents 0.0299
_diffrn_reflns_av_sigmaI/netI 0.0193
_diffrn_reflns_limit_h_max 7
_diffrn_reflns_limit_h_min -6
_diffrn_reflns_limit_k_max 13
_diffrn_reflns_limit_k_min -13
_diffrn_reflns_limit_l_max 8
_diffrn_reflns_limit_l_min -15
_diffrn_reflns_number 8142
_diffrn_reflns_theta_full 69.97
_diffrn_reflns_theta_max 72.84
_diffrn_reflns_theta_min 3.79
_diffrn_standards_decay_% 0
_diffrn_standards_interval_time 0
_diffrn_standards_number 0
_exptl_absorpt_coefficient_mu 3.497
_exptl_absorpt_correction_T_max 0.529
_exptl_absorpt_correction_T_min 0.490
_exptl_absorpt_correction_type multi-scan
_exptl_crystal_colour yellow
_exptl_crystal_density_diffrn 1.51908
_exptl_crystal_description needle
_exptl_crystal_F_000 340
_refine_diff_density_max 0.28
_refine_diff_density_min -0.22
_refine_ls_extinction_method none
_refine_ls_goodness_of_fit_gt 1.13
_refine_ls_goodness_of_fit_ref 1.05
_refine_ls_number_parameters 188
_refine_ls_number_reflns 2722
_refine_ls_R_factor_all 0.0418
_refine_ls_R_factor_gt 0.0347
_refine_ls_shift/su_max 0.0036
_refine_ls_shift/su_mean 0.0005
_refine_ls_structure_factor_coef F
_refine_ls_weighting_details w=1/(\s^2^(F)+0.001296F^2^)
_refine_ls_weighting_scheme sigma
_refine_ls_wR_factor_gt 0.0490
_refine_ls_wR_factor_ref 0.0510
_reflns_number_gt 2180
_reflns_number_total 2722
_reflns_threshold_expression I>3\s(I)
_cod_data_source_file co9b00021_si_001.cif
_cod_data_source_block (I)
_cod_original_formula_sum 'C15 H16 N2 O2 Se1'
_cod_database_code 4514917

loop_
_symmetry_equiv_pos_site_id
_symmetry_equiv_pos_as_xyz
1 x,y,z
2 -x,-y,-z

loop_
_atom_site_label
_atom_site_type_symbol
_atom_site_fract_x
_atom_site_fract_y
_atom_site_fract_z
_atom_site_adp_type
_atom_site_U_iso_or_equiv
_atom_site_symmetry_multiplicity
_atom_site_occupancy
_atom_site_calc_flag
Se1 Se 0.32078(5) 0.08842(2) 0.15222(3) Uani 0.06139(14) 2 1 d
C1 C 0.3320(4) -0.0787(2) 0.1083(2) Uani 0.0434(8) 2 1 d
N1 N 0.1687(4) -0.17405(19) 0.02455(19) Uani 0.0440(7) 2 1 d
C2 C 0.2455(4) -0.2897(2) 0.0085(2) Uani 0.0402(8) 2 1 d
C3 C 0.4836(4) -0.2593(2) 0.0929(2) Uani 0.0425(8) 2 1 d
O1 O 0.6258(4) -0.32721(18) 0.10778(17) Uani 0.0580(7) 2 1 d
N2 N 0.5171(4) -0.13036(18) 0.15390(18) Uani 0.0427(7) 2 1 d
C4 C 0.7275(5) -0.0562(2) 0.2447(2) Uani 0.0520(9) 2 1 d
C5 C 0.8424(7) -0.1175(3) 0.3284(3) Uani 0.0725(13) 2 1 d
C6 C 0.7021(7) -0.0185(3) 0.3644(3) Uani 0.0727(13) 2 1 d
C7 C 0.1478(4) -0.4070(2) -0.0642(2) Uani 0.0409(8) 2 1 d
C8 C -0.0791(4) -0.4560(2) -0.1540(2) Uani 0.0388(8) 2 1 d
C9 C -0.2764(4) -0.3945(2) -0.1590(2) Uani 0.0427(8) 2 1 d
C10 C -0.4808(4) -0.4412(2) -0.2494(2) Uani 0.0456(9) 2 1 d
C11 C -0.4957(4) -0.5510(2) -0.3371(2) Uani 0.0446(8) 2 1 d
C12 C -0.3072(5) -0.6163(2) -0.3322(2) Uani 0.0481(9) 2 1 d
C13 C -0.1026(4) -0.5686(2) -0.2402(2) Uani 0.0448(9) 2 1 d
O2 O -0.7058(3) -0.58654(19) -0.42322(17) Uani 0.0597(7) 2 1 d
C14 C -0.7246(5) -0.6851(3) -0.5261(2) Uani 0.0528(10) 2 1 d
C15 C -0.9605(5) -0.6889(3) -0.6078(3) Uani 0.0607(11) 2 1 d
H4 H 0.784693 -0.011264 0.195769 Uiso 0.0624 2 1 d
H51 H 1.01466 -0.080552 0.355641 Uiso 0.087 2 1 d
H52 H 0.743326 -0.200436 0.314736 Uiso 0.087 2 1 d
H61 H 0.542702 -0.058816 0.366311 Uiso 0.0873 2 1 d
H62 H 0.814005 0.061054 0.407212 Uiso 0.0873 2 1 d
H9 H -0.268439 -0.318945 -0.098563 Uiso 0.0512 2 1 d
H10 H -0.614212 -0.397912 -0.251971 Uiso 0.0548 2 1 d
H12 H -0.31823 -0.693287 -0.391555 Uiso 0.0577 2 1 d
H13 H 0.026554 -0.614677 -0.235714 Uiso 0.0537 2 1 d
H141 H -0.732036 -0.768635 -0.509489 Uiso 0.0634 2 1 d
H142 H -0.584051 -0.66313 -0.558987 Uiso 0.0634 2 1 d
H7 H 0.24789 -0.471797 -0.055112 Uiso 0.0491 2 1 d
H1n H 0.061(5) -0.156(3) -0.010(3) Uiso 0.042(7) 2 1 d
H1ra H -0.95428 -0.607121 -0.620531 Uiso 0.065 2 1 d
H2ra H -0.987875 -0.753596 -0.679685 Uiso 0.065 2 1 d
H3ra H -1.091807 -0.706288 -0.572939 Uiso 0.065 2 1 d

loop_
_atom_site_aniso_label
_atom_site_aniso_type_symbol
_atom_site_aniso_U_11
_atom_site_aniso_U_22
_atom_site_aniso_U_33
_atom_site_aniso_U_12
_atom_site_aniso_U_13
_atom_site_aniso_U_23
Se1 Se 0.0631(2) 0.03513(17) 0.0708(2) 0.01573(12) -0.00484(15) 0.00405(13)
C1 C 0.0448(11) 0.0392(11) 0.0435(13) 0.0114(9) 0.0056(10) 0.0109(9)
N1 N 0.0450(10) 0.0365(10) 0.0446(12) 0.0154(8) -0.0005(9) 0.0078(8)
C2 C 0.0452(11) 0.0386(11) 0.0368(12) 0.0148(9) 0.0055(9) 0.0118(9)
C3 C 0.0491(12) 0.0381(11) 0.0374(13) 0.0133(9) 0.0052(10) 0.0090(9)
O1 O 0.0608(10) 0.0496(10) 0.0553(11) 0.0269(8) -0.0058(9) 0.0089(8)
N2 N 0.0455(10) 0.0372(9) 0.0401(11) 0.0104(8) 0.0016(8) 0.0087(8)
C4 C 0.0534(13) 0.0450(13) 0.0477(15) 0.0029(11) -0.0024(11) 0.0131(11)
C5 C 0.0770(19) 0.0619(18) 0.0575(18) 0.0086(15) -0.0201(15) 0.0145(14)
C6 C 0.091(2) 0.0611(18) 0.0450(17) 0.0050(16) -0.0033(16) 0.0019(13)
C7 C 0.0480(12) 0.0371(11) 0.0369(12) 0.0135(9) 0.0070(10) 0.0103(9)
C8 C 0.0445(11) 0.0348(10) 0.0360(12) 0.0095(9) 0.0071(9) 0.0108(9)
C9 C 0.0477(12) 0.0365(11) 0.0398(13) 0.0103(9) 0.0103(10) 0.0047(9)
C10 C 0.0411(11) 0.0451(12) 0.0491(15) 0.0137(9) 0.0092(10) 0.0107(10)
C11 C 0.0425(11) 0.0441(12) 0.0405(13) 0.0057(9) 0.0036(10) 0.0086(10)
C12 C 0.0521(13) 0.0373(11) 0.0464(15) 0.0093(10) 0.0080(11) 0.0021(10)
C13 C 0.0491(12) 0.0374(11) 0.0454(14) 0.0151(9) 0.0079(10) 0.0082(10)
O2 O 0.0494(10) 0.0632(12) 0.0485(11) 0.0144(8) -0.0037(8) -0.0028(9)
C14 C 0.0591(14) 0.0482(14) 0.0420(14) 0.0071(11) 0.0035(12) 0.0076(11)
C15 C 0.0587(15) 0.0579(16) 0.0499(16) 0.0000(13) -0.0033(13) 0.0099(12)

loop_
_atom_type_symbol
_atom_type_scat_dispersion_real
_atom_type_scat_dispersion_imag
_atom_type_scat_source
_atom_type_scat_versus_stol_list
C 0.018 0.009 'International Tables Vol C Tables  4.2.6.8 and 6.1.1.1'
;
 stol     0.00    0.05    0.10    0.15    0.20    0.25    0.30    0.35    0.40  
  f      6.000   5.749   5.107   4.311   3.560   2.949   2.494   2.171   1.948  
 stol     0.45    0.50    0.55    0.60    0.65    0.70    0.75    0.80    0.85  
  f      1.794   1.685   1.603   1.537   1.479   1.426   1.374   1.322   1.271  
 stol     0.90    0.95    1.00    1.05    1.10    1.15    1.20    1.25    1.30  
  f      1.219   1.166   1.114   1.063   1.012   0.962   0.914   0.867   0.822  
 stol     1.35    1.40    1.45    1.50    1.55    1.60    1.65    1.70    1.75  
  f      0.778   0.736   0.697   0.659   0.622   0.588   0.556   0.525   0.495  
 stol     1.80    1.85    1.90    1.95    2.00    2.05    2.10    2.15    2.20  
  f      0.468   0.442   0.418   0.395   0.373   0.353   0.334   0.316   0.299  
 stol     2.25    2.30    2.35    2.40    2.45    2.50    2.55    2.60    2.65  
  f      0.283   0.268   0.254   0.241   0.228   0.216   0.205   0.195   0.185  
 stol     2.70    2.75    2.80    2.85    2.90    2.95    3.00    3.05    3.10  
  f      0.176   0.167   0.159   0.151   0.144   0.137   0.130   0.124   0.118  
 stol     3.15    3.20    3.25    3.30    3.35    3.40    3.45    3.50    3.55  
  f      0.113   0.107   0.102   0.098   0.093   0.089   0.085   0.081   0.078  
 stol     3.60    3.65    3.70    3.75    3.80    3.85    3.90    3.95    4.00  
  f      0.074   0.071   0.068   0.065   0.063   0.060   0.058   0.055   0.053  
 stol     4.05    4.10    4.15    4.20    4.25    4.30    4.35    4.40    4.45  
  f      0.051   0.049   0.047   0.045   0.043   0.041   0.040   0.038   0.037  
 stol     4.50    4.55    4.60    4.65    4.70    4.75    4.80    4.85    4.90  
  f      0.035   0.034   0.033   0.032   0.031   0.030   0.029   0.028   0.027  
 stol     4.95    5.00    5.05    5.10    5.15    5.20    5.25    5.30    5.35  
  f      0.026   0.025   0.024   0.023   0.023   0.022   0.022   0.021   0.020  
 stol     5.40    5.45    5.50    5.55    5.60    5.65    5.70    5.75    5.80  
  f      0.020   0.019   0.019   0.018   0.018   0.017   0.016   0.016   0.015  
;
H 0.000 0.000 'International Tables Vol C Tables  4.2.6.8 and 6.1.1.1'
;
 stol     0.00    0.05    0.10    0.15    0.20    0.25    0.30    0.35    0.40  
  f      1.000   0.960   0.854   0.713   0.568   0.438   0.331   0.248   0.184  
 stol     0.45    0.50    0.55    0.60    0.65    0.70    0.75    0.80    0.85  
  f      0.138   0.103   0.078   0.060   0.046   0.036   0.028   0.022   0.018  
 stol     0.90    0.95    1.00    1.05    1.10    1.15    1.20    1.25    1.30  
  f      0.014   0.011   0.009   0.007   0.006   0.005   0.004   0.004   0.003  
 stol     1.35    1.40    1.45    1.50    1.55    1.60    1.65    1.70    1.75  
  f      0.003   0.002   0.002   0.002   0.002   0.002   0.001   0.001   0.000  
 stol     1.80    1.85    1.90    1.95    2.00    2.05    2.10    2.15    2.20  
  f      0.000   0.000   0.000   0.000   0.000   0.000   0.000   0.000   0.000  
 stol     2.25    2.30    2.35    2.40    2.45    2.50    2.55    2.60    2.65  
  f      0.000   0.000   0.000   0.000   0.000   0.000   0.000   0.000   0.000  
 stol     2.70    2.75    2.80    2.85    2.90    2.95    3.00    3.05    3.10  
  f      0.000   0.000   0.000   0.000   0.000   0.000   0.000   0.000   0.000  
 stol     3.15    3.20    3.25    3.30    3.35    3.40    3.45    3.50    3.55  
  f      0.000   0.000   0.000   0.000   0.000   0.000   0.000   0.000   0.000  
 stol     3.60    3.65    3.70    3.75    3.80    3.85    3.90    3.95    4.00  
  f      0.000   0.000   0.000   0.000   0.000   0.000   0.000   0.000   0.000  
 stol     4.05    4.10    4.15    4.20    4.25    4.30    4.35    4.40    4.45  
  f      0.000   0.000   0.000   0.000   0.000   0.000   0.000   0.000   0.000  
 stol     4.50    4.55    4.60    4.65    4.70    4.75    4.80    4.85    4.90  
  f      0.000   0.000   0.000   0.000   0.000   0.000   0.000   0.000   0.000  
 stol     4.95    5.00    5.05    5.10    5.15    5.20    5.25    5.30    5.35  
  f      0.000   0.000   0.000   0.000   0.000   0.000   0.000   0.000   0.000  
 stol     5.40    5.45    5.50    5.55    5.60    5.65    5.70    5.75    5.80  
  f      0.000   0.000   0.000   0.000   0.000   0.000   0.000   0.000   0.000  
;
N 0.031 0.018 'International Tables Vol C Tables  4.2.6.8 and 6.1.1.1'
;
 stol     0.00    0.05    0.10    0.15    0.20    0.25    0.30    0.35    0.40  
  f      7.000   6.776   6.180   5.385   4.563   3.825   3.219   2.747   2.393  
 stol     0.45    0.50    0.55    0.60    0.65    0.70    0.75    0.80    0.85  
  f      2.132   1.942   1.802   1.697   1.616   1.551   1.496   1.445   1.398  
 stol     0.90    0.95    1.00    1.05    1.10    1.15    1.20    1.25    1.30  
  f      1.353   1.309   1.265   1.221   1.177   1.133   1.090   1.047   1.004  
 stol     1.35    1.40    1.45    1.50    1.55    1.60    1.65    1.70    1.75  
  f      0.962   0.921   0.882   0.843   0.805   0.769   0.734   0.700   0.667  
 stol     1.80    1.85    1.90    1.95    2.00    2.05    2.10    2.15    2.20  
  f      0.636   0.606   0.578   0.551   0.525   0.500   0.477   0.454   0.433  
 stol     2.25    2.30    2.35    2.40    2.45    2.50    2.55    2.60    2.65  
  f      0.412   0.393   0.374   0.357   0.340   0.324   0.309   0.295   0.282  
 stol     2.70    2.75    2.80    2.85    2.90    2.95    3.00    3.05    3.10  
  f      0.269   0.257   0.245   0.234   0.223   0.213   0.204   0.195   0.187  
 stol     3.15    3.20    3.25    3.30    3.35    3.40    3.45    3.50    3.55  
  f      0.179   0.171   0.164   0.157   0.150   0.144   0.138   0.132   0.127  
 stol     3.60    3.65    3.70    3.75    3.80    3.85    3.90    3.95    4.00  
  f      0.122   0.117   0.112   0.108   0.103   0.099   0.095   0.092   0.088  
 stol     4.05    4.10    4.15    4.20    4.25    4.30    4.35    4.40    4.45  
  f      0.085   0.081   0.078   0.075   0.072   0.070   0.067   0.064   0.062  
 stol     4.50    4.55    4.60    4.65    4.70    4.75    4.80    4.85    4.90  
  f      0.060   0.058   0.056   0.054   0.052   0.050   0.049   0.047   0.046  
 stol     4.95    5.00    5.05    5.10    5.15    5.20    5.25    5.30    5.35  
  f      0.044   0.043   0.042   0.041   0.039   0.038   0.037   0.036   0.035  
 stol     5.40    5.45    5.50    5.55    5.60    5.65    5.70    5.75    5.80  
  f      0.034   0.033   0.032   0.031   0.031   0.030   0.029   0.028   0.027  
;
O 0.049 0.032 'International Tables Vol C Tables  4.2.6.8 and 6.1.1.1'
;
 stol     0.00    0.05    0.10    0.15    0.20    0.25    0.30    0.35    0.40  
  f      8.000   7.798   7.245   6.472   5.623   4.808   4.089   3.489   3.006  
 stol     0.45    0.50    0.55    0.60    0.65    0.70    0.75    0.80    0.85  
  f      2.629   2.338   2.115   1.946   1.816   1.714   1.635   1.568   1.512  
 stol     0.90    0.95    1.00    1.05    1.10    1.15    1.20    1.25    1.30  
  f      1.463   1.419   1.377   1.337   1.298   1.259   1.221   1.183   1.145  
 stol     1.35    1.40    1.45    1.50    1.55    1.60    1.65    1.70    1.75  
  f      1.107   1.070   1.033   0.997   0.961   0.926   0.891   0.857   0.824  
 stol     1.80    1.85    1.90    1.95    2.00    2.05    2.10    2.15    2.20  
  f      0.792   0.761   0.731   0.702   0.674   0.647   0.620   0.595   0.570  
 stol     2.25    2.30    2.35    2.40    2.45    2.50    2.55    2.60    2.65  
  f      0.547   0.524   0.503   0.482   0.462   0.443   0.425   0.407   0.391  
 stol     2.70    2.75    2.80    2.85    2.90    2.95    3.00    3.05    3.10  
  f      0.375   0.359   0.345   0.331   0.317   0.304   0.292   0.280   0.269  
 stol     3.15    3.20    3.25    3.30    3.35    3.40    3.45    3.50    3.55  
  f      0.259   0.249   0.239   0.230   0.221   0.212   0.204   0.196   0.189  
 stol     3.60    3.65    3.70    3.75    3.80    3.85    3.90    3.95    4.00  
  f      0.182   0.175   0.168   0.162   0.156   0.150   0.145   0.139   0.134  
 stol     4.05    4.10    4.15    4.20    4.25    4.30    4.35    4.40    4.45  
  f      0.129   0.124   0.120   0.115   0.111   0.107   0.103   0.100   0.096  
 stol     4.50    4.55    4.60    4.65    4.70    4.75    4.80    4.85    4.90  
  f      0.093   0.090   0.087   0.084   0.081   0.079   0.076   0.073   0.071  
 stol     4.95    5.00    5.05    5.10    5.15    5.20    5.25    5.30    5.35  
  f      0.069   0.067   0.065   0.063   0.061   0.060   0.058   0.056   0.055  
 stol     5.40    5.45    5.50    5.55    5.60    5.65    5.70    5.75    5.80  
  f      0.053   0.052   0.050   0.049   0.048   0.046   0.045   0.044   0.042  
;
Se -0.794 1.137 'International Tables Vol C Tables  4.2.6.8 and 6.1.1.1'
;
 stol     0.00    0.05    0.10    0.15    0.20    0.25    0.30    0.35    0.40  
  f     34.000  33.280  31.449  29.175  26.962  25.001  23.288  21.751  20.328  
 stol     0.45    0.50    0.55    0.60    0.65    0.70    0.75    0.80    0.85  
  f     18.977  17.682  16.444  15.269  14.166  13.145  12.208  11.362  10.602  
 stol     0.90    0.95    1.00    1.05    1.10    1.15    1.20    1.25    1.30  
  f      9.928   9.332   8.809   8.352   7.952   7.604   7.299   7.032   6.795  
 stol     1.35    1.40    1.45    1.50    1.55    1.60    1.65    1.70    1.75  
  f      6.585   6.395   6.222   6.063   5.915   5.775   5.641   5.511   5.385  
 stol     1.80    1.85    1.90    1.95    2.00    2.05    2.10    2.15    2.20  
  f      5.262   5.141   5.020   4.901   4.782   4.662   4.543   4.426   4.311  
 stol     2.25    2.30    2.35    2.40    2.45    2.50    2.55    2.60    2.65  
  f      4.198   4.086   3.976   3.868   3.762   3.658   3.553   3.451   3.352  
 stol     2.70    2.75    2.80    2.85    2.90    2.95    3.00    3.05    3.10  
  f      3.257   3.164   3.075   2.988   2.904   2.823   2.745   2.669   2.595  
 stol     3.15    3.20    3.25    3.30    3.35    3.40    3.45    3.50    3.55  
  f      2.525   2.458   2.393   2.331   2.271   2.214   2.160   2.108   2.059  
 stol     3.60    3.65    3.70    3.75    3.80    3.85    3.90    3.95    4.00  
  f      2.013   1.968   1.925   1.884   1.844   1.807   1.770   1.736   1.703  
 stol     4.05    4.10    4.15    4.20    4.25    4.30    4.35    4.40    4.45  
  f      1.671   1.641   1.613   1.585   1.559   1.535   1.511   1.489   1.467  
 stol     4.50    4.55    4.60    4.65    4.70    4.75    4.80    4.85    4.90  
  f      1.447   1.428   1.410   1.392   1.376   1.360   1.345   1.331   1.317  
 stol     4.95    5.00    5.05    5.10    5.15    5.20    5.25    5.30    5.35  
  f      1.304   1.292   1.280   1.269   1.258   1.247   1.237   1.227   1.218  
 stol     5.40    5.45    5.50    5.55    5.60    5.65    5.70    5.75    5.80  
  f      1.208   1.199   1.190   1.181   1.171   1.162   1.153   1.143   1.134  
;

loop_
_geom_angle_atom_site_label_1
_geom_angle_atom_site_label_2
_geom_angle_atom_site_label_3
_geom_angle
_geom_angle_publ_flag
N1 C1 N2 107.3(2) yes
C1 N1 C2 111.9(2) yes
C1 N1 H1n 117.1(19) yes
C2 N1 H1n 130.6(19) yes
N1 C2 C3 104.73(17) yes
N1 C2 C7 133.0(2) yes
C3 C2 C7 122.3(2) yes
C2 C3 O1 129.2(2) yes
C2 C3 N2 105.0(2) yes
O1 C3 N2 125.8(2) yes
C1 N2 C3 110.84(17) yes
C1 N2 C4 123.2(2) yes
C3 N2 C4 125.7(2) yes
N2 C4 C5 118.6(2) yes
N2 C4 C6 118.9(3) yes
N2 C4 H4 91.5(2) yes
C5 C4 C6 59.9(2) yes
C5 C4 H4 135.2(3) yes
C6 C4 H4 134.9(3) yes
C4 C5 C6 60.0(2) yes
C4 C5 H51 109.5(3) yes
C4 C5 H52 109.5(3) yes
C6 C5 H51 109.5(3) yes
C6 C5 H52 109.5(3) yes
H51 C5 H52 134.7(4) yes
C4 C6 C5 60.1(2) yes
C4 C6 H61 109.5(2) yes
C4 C6 H62 109.5(3) yes
C5 C6 H61 109.5(3) yes
C5 C6 H62 109.5(3) yes
H61 C6 H62 134.7(4) yes
C2 C7 C8 130.9(2) yes
C2 C7 H7 114.5(2) yes
C8 C7 H7 114.53(19) yes
C7 C8 C9 123.17(19) yes
C7 C8 C13 118.9(2) yes
C9 C8 C13 117.94(19) yes
C8 C9 C10 120.7(2) yes
C8 C9 H9 119.7(2) yes
C10 C9 H9 119.7(3) yes
C9 C10 C11 120.3(2) yes
C9 C10 H10 119.8(2) yes
C11 C10 H10 119.8(2) yes
C10 C11 C12 120.2(2) yes
C10 C11 O2 114.8(2) yes
C12 C11 O2 125.0(2) yes
C11 C12 C13 118.9(2) yes
C11 C12 H12 120.5(2) yes
C13 C12 H12 120.5(3) yes
C8 C13 C12 121.9(2) yes
C8 C13 H13 119.1(2) yes
C12 C13 H13 119.1(2) yes
C11 O2 C14 119.6(2) yes
O2 C14 C15 106.3(2) yes
O2 C14 H141 109.5(3) yes
O2 C14 H142 109.5(2) yes
C15 C14 H141 109.5(2) yes
C15 C14 H142 109.5(3) yes
H141 C14 H142 112.5(3) yes
C14 C15 H1ra 108.8(2) yes
C14 C15 H2ra 111.6(3) yes
C14 C15 H3ra 108.0(3) yes
H1ra C15 H2ra 109.5(3) yes
H1ra C15 H3ra 109.5(3) yes
H2ra C15 H3ra 109.5(3) yes

loop_
_geom_bond_atom_site_label_1
_geom_bond_atom_site_label_2
_geom_bond_distance
_geom_bond_publ_flag
Se1 C1 1.810(3) yes
C1 N1 1.348(3) yes
C1 N2 1.372(3) yes
N1 C2 1.399(3) yes
N1 H1n 0.76(3) yes
C2 C3 1.473(3) yes
C2 C7 1.339(3) yes
C3 O1 1.208(4) yes
C3 N2 1.401(3) yes
N2 C4 1.440(3) yes
C4 C5 1.490(5) yes
C4 C6 1.488(5) yes
C4 H4 0.960(3) yes
C5 C6 1.486(6) yes
C5 H51 0.960(3) yes
C5 H52 0.960(3) yes
C6 H61 0.960(4) yes
C6 H62 0.960(3) yes
C7 C8 1.455(3) yes
C7 H7 1.000(3) yes
C8 C9 1.402(4) yes
C8 C13 1.391(3) yes
C9 C10 1.373(3) yes
C9 H9 0.960(2) yes
C10 C11 1.391(3) yes
C10 H10 0.960(3) yes
C11 C12 1.385(4) yes
C11 O2 1.366(3) yes
C12 C13 1.385(3) yes
C12 H12 0.960(2) yes
C13 H13 0.960(3) yes
O2 C14 1.428(3) yes
C14 C15 1.505(4) yes
C14 H141 1.000(3) yes
C14 H142 1.000(3) yes
C15 H1ra 0.960(4) yes
C15 H2ra 0.960(3) yes
C15 H3ra 0.960(4) yes
